data_7219821
loop_
_publ_author_name
'Rodpun, Kiattipoom'
'Blackman, Allan G.'
'Gardiner, Michael G.'
'Tan, Eng Wui'
'Meledandri, Carla J.'
'Lucas, Nigel T.'

_publ_section_title
;
 Alkyl linker effects on the coordination topology of ditopic
 di(2-pyridylmethyl)amine carboxylate ligands with ZnIIand CuII: polymers
 vs. macrocycles
;
_journal_issue 15
_journal_name_full CrystEngComm
_journal_page_first 2974
_journal_paper_doi 10.1039/C5CE00375J
_journal_volume 17
_journal_year 2015
_chemical_formula_moiety '(C17 H22 Cu N3 O3 1+)2, (Cl O4 1-)2, (O H2)2'
_chemical_formula_sum 'C34 H48 Cl2 Cu2 N6 O16'
_chemical_formula_weight 994.76
_chemical_name_systematic
; 
 ? 
;
_space_group_IT_number 33
_symmetry_cell_setting orthorhombic
_symmetry_space_group_name_Hall 'P 2c -2n'
_symmetry_space_group_name_H-M 'P n a 21'
_atom_sites_solution_hydrogens mixed
_atom_sites_solution_primary direct
_atom_sites_solution_secondary difmap
_audit_block_code nl_kr11
_audit_creation_method SHELXL-97
_audit_update_record
;
2015-02-22 deposited with the CCDC.
2015-03-09 downloaded from the CCDC.
;
_cell_angle_alpha 90.00
_cell_angle_beta 90.00
_cell_angle_gamma 90.00
_cell_formula_units_Z 4
_cell_length_a 14.1032(2)
_cell_length_b 17.7710(2)
_cell_length_c 15.8877(2)
_cell_measurement_reflns_used 11871
_cell_measurement_temperature 100(1)
_cell_measurement_theta_max 74.034
_cell_measurement_theta_min 3.739
_cell_volume 3981.90(9)
_computing_cell_refinement 'CrysAlisPro (Agilent, V 1.171.37.33)'
_computing_data_collection 'CrysAlisPro (Agilent, V 1.171.37.33)'
_computing_data_reduction 'CrysAlisPro (Agilent, V 1.171.37.33)'
_computing_molecular_graphics 'ORTEP-3 (Farrugia, 2008)'
_computing_publication_material 'enCIFer (CCDC, 2014)'
_computing_structure_refinement 'SHELXL-97 (Sheldrick, 1997)'
_computing_structure_solution 'SHELXS-97 (Sheldrick, 1997)'
_diffrn_ambient_temperature 100(1)
_diffrn_crystal_treatment
; 
Crystal was attached with Paratone N oil to a 0.3 mm CryoLoop supported 
in a copper mounting pin, then quenched in a cold nitrogen gas from a gas
stream from an Oxford Cryosystems Cryostream.
;
_diffrn_detector_area_resol_mean 5.1725
_diffrn_measured_fraction_theta_full 0.999
_diffrn_measured_fraction_theta_max 0.981
_diffrn_measurement_device_type 'SuperNova, Dual, Cu at zero, Atlas'
_diffrn_measurement_method '\w scans'
_diffrn_radiation_monochromator mirror
_diffrn_radiation_source 'SuperNova (Cu) X-ray Source'
_diffrn_radiation_type 'Cu K\a'
_diffrn_radiation_wavelength 1.54184
_diffrn_reflns_av_R_equivalents 0.0236
_diffrn_reflns_av_sigmaI/netI 0.0260
_diffrn_reflns_limit_h_max 17
_diffrn_reflns_limit_h_min -11
_diffrn_reflns_limit_k_max 19
_diffrn_reflns_limit_k_min -21
_diffrn_reflns_limit_l_max 19
_diffrn_reflns_limit_l_min -19
_diffrn_reflns_number 16054
_diffrn_reflns_theta_full 67.00
_diffrn_reflns_theta_max 74.16
_diffrn_reflns_theta_min 3.73
_diffrn_standards_interval_count 0
_diffrn_standards_interval_time 0
_diffrn_standards_number 0
_exptl_absorpt_coefficient_mu 3.256
_exptl_absorpt_correction_T_max 0.7366
_exptl_absorpt_correction_T_min 0.4417
_exptl_absorpt_correction_type multi-scan
_exptl_absorpt_process_details
;
CrysAlisPro, Agilent Technologies, Version 1.171.37.33.
Empirical absorption correction using spherical harmonics, 
implemented in SCALE3 ABSPACK scaling algorithm.
;
_exptl_crystal_colour blue
_exptl_crystal_density_diffrn 1.659
_exptl_crystal_density_method 'not measured'
_exptl_crystal_description block
_exptl_crystal_F_000 2056
_exptl_crystal_preparation
;
Crystals were grown by slow diffusion of a methanolic solution of the 
carboxylic acid ligand into an aqueous Cu(II) perchlorate solution 
at room temperature.
;
_exptl_crystal_recrystallization_method 'Re-crystallisation from solvent: Methanol/water'
_exptl_crystal_size_max 0.30
_exptl_crystal_size_mid 0.15
_exptl_crystal_size_min 0.10
_refine_diff_density_max 0.795
_refine_diff_density_min -1.006
_refine_diff_density_rms 0.105
_refine_ls_abs_structure_details 'Flack H D (1983), Acta Cryst. A39, 876-881'
_refine_ls_abs_structure_Flack 0.49(3)
_refine_ls_extinction_method none
_refine_ls_goodness_of_fit_ref 1.026
_refine_ls_hydrogen_treatment mixed
_refine_ls_matrix_type full
_refine_ls_number_parameters 598
_refine_ls_number_reflns 6950
_refine_ls_number_restraints 105
_refine_ls_restrained_S_all 1.060
_refine_ls_R_factor_all 0.0576
_refine_ls_R_factor_gt 0.0565
_refine_ls_shift/su_max 0.001
_refine_ls_shift/su_mean 0.000
_refine_ls_structure_factor_coef Fsqd
_refine_ls_weighting_details 'calc w=1/[\s^2^(Fo^2^)+(0.1074P)^2^+6.9273P] where P=(Fo^2^+2Fc^2^)/3'
_refine_ls_weighting_scheme calc
_refine_ls_wR_factor_gt 0.1558
_refine_ls_wR_factor_ref 0.1573
_reflns_number_gt 6777
_reflns_number_total 6950
_reflns_threshold_expression >2sigma(I)
_cod_data_source_file c5ce00375j2.cif
_cod_data_source_block 5_Cu-C4
_cod_depositor_comments 'Adding full bibliography for 7219817--7219825.cif.'
_cod_original_sg_symbol_H-M Pna21
_cod_database_code 7219821

loop_
_symmetry_equiv_pos_as_xyz
'x, y, z'
'-x, -y, z+1/2'
'-x+1/2, y+1/2, z+1/2'
'x+1/2, -y+1/2, z'

loop_
_atom_site_label
_atom_site_type_symbol
_atom_site_fract_x
_atom_site_fract_y
_atom_site_fract_z
_atom_site_U_iso_or_equiv
_atom_site_adp_type
_atom_site_occupancy
_atom_site_symmetry_multiplicity
_atom_site_calc_flag
_atom_site_refinement_flags
_atom_site_disorder_assembly
_atom_site_disorder_group
Cu1 Cu 0.32688(5) 0.55599(4) 0.14638(11) 0.02517(18) Uani 1 1 d . . .
Cu2 Cu 0.15956(5) 0.56992(4) 0.44521(11) 0.02123(17) Uani 1 1 d . . .
Cl1 Cl 0.45249(19) 0.21795(11) 0.32323(16) 0.0692(6) Uani 1 1 d . . .
Cl2 Cl 0.2439(5) 0.8158(4) 0.2822(4) 0.0365(15) Uani 0.50 1 d PD A 1
O11 O 0.6153(3) 0.4651(2) -0.2442(3) 0.0315(8) Uani 1 1 d . . .
O12 O 0.5193(3) 0.5271(3) -0.3309(3) 0.0537(13) Uani 1 1 d . . .
O13 O 0.1939(2) 0.6191(2) 0.1987(2) 0.0253(7) Uani 1 1 d D . .
O21 O -0.1024(2) 0.4507(2) 0.8335(2) 0.0267(7) Uani 1 1 d . . .
O22 O -0.0019(3) 0.4908(2) 0.9289(2) 0.0329(8) Uani 1 1 d . . .
O23 O 0.3017(2) 0.62123(19) 0.3866(2) 0.0246(7) Uani 1 1 d D . .
O31 O 0.5034(9) 0.2857(6) 0.3499(6) 0.129(3) Uani 1 1 d U . .
O32 O 0.4129(7) 0.1906(5) 0.3947(6) 0.104(3) Uani 1 1 d U . .
O33 O 0.5205(8) 0.1674(7) 0.2937(8) 0.145(4) Uani 1 1 d U . .
O34 O 0.4032(10) 0.2386(8) 0.2540(9) 0.157(4) Uani 1 1 d U . .
O41 O 0.2094(11) 0.7477(5) 0.3201(9) 0.074(5) Uani 0.50 1 d PDU A 1
O42 O 0.1747(8) 0.8743(6) 0.2922(8) 0.088(4) Uani 0.50 1 d PDU A 1
O43 O 0.2609(10) 0.8031(8) 0.1943(4) 0.120(6) Uani 0.50 1 d PDU A 1
O44 O 0.3308(7) 0.8378(8) 0.3224(9) 0.130(7) Uani 0.50 1 d PDU A 1
O92 O 0.7137(13) 0.3405(11) 0.2989(12) 0.213(7) Uani 1 1 d U . .
O91 O 0.5824(4) 0.3330(3) 0.1772(4) 0.0682(16) Uani 1 1 d . . .
N11 N 0.2490(3) 0.4633(2) 0.1371(3) 0.0284(9) Uani 1 1 d . . .
N12 N 0.3934(3) 0.6534(3) 0.1293(3) 0.0290(9) Uani 1 1 d . . .
N13 N 0.2845(3) 0.5710(3) 0.0265(3) 0.0293(10) Uani 1 1 d . . .
N21 N 0.1036(3) 0.6721(2) 0.4581(3) 0.0269(9) Uani 1 1 d . . .
N22 N 0.2289(3) 0.4738(2) 0.4598(3) 0.0261(9) Uani 1 1 d . . .
N23 N 0.2044(3) 0.5890(2) 0.5653(3) 0.0224(8) Uani 1 1 d . . .
C112 C 0.1898(4) 0.4633(3) 0.0705(4) 0.0307(11) Uani 1 1 d . . .
C113 C 0.1335(4) 0.4017(3) 0.0528(4) 0.0342(12) Uani 1 1 d . . .
H113 H 0.0945 0.4017 0.0041 0.041 Uiso 1 1 calc R . .
C114 C 0.1337(5) 0.3393(3) 0.1065(5) 0.0422(14) Uani 1 1 d . . .
H114 H 0.0942 0.2971 0.0959 0.051 Uiso 1 1 calc R . .
C115 C 0.1935(5) 0.3413(3) 0.1757(4) 0.0396(13) Uani 1 1 d . . .
H115 H 0.1954 0.2999 0.2136 0.048 Uiso 1 1 calc R . .
C116 C 0.2495(4) 0.4023(3) 0.1893(4) 0.0326(12) Uani 1 1 d . . .
H116 H 0.2904 0.4025 0.2368 0.039 Uiso 1 1 calc R . .
C111 C 0.1886(4) 0.5359(3) 0.0214(4) 0.0300(11) Uani 1 1 d . . .
H11A H 0.1721 0.5258 -0.0381 0.036 Uiso 1 1 calc R . .
H11B H 0.1404 0.5705 0.0450 0.036 Uiso 1 1 calc R . .
C122 C 0.3650(4) 0.6899(4) 0.0588(4) 0.0333(12) Uani 1 1 d . . .
C123 C 0.4064(4) 0.7549(3) 0.0342(4) 0.0386(13) Uani 1 1 d . . .
H123 H 0.3870 0.7791 -0.0163 0.046 Uiso 1 1 calc R . .
C124 C 0.4780(4) 0.7861(4) 0.0839(5) 0.0472(17) Uani 1 1 d . . .
H124 H 0.5071 0.8322 0.0682 0.057 Uiso 1 1 calc R . .
C125 C 0.5056(4) 0.7493(4) 0.1555(5) 0.0424(14) Uani 1 1 d . . .
H125 H 0.5539 0.7699 0.1902 0.051 Uiso 1 1 calc R . .
C126 C 0.4634(4) 0.6829(4) 0.1769(4) 0.0378(13) Uani 1 1 d . . .
H126 H 0.4835 0.6571 0.2261 0.045 Uiso 1 1 calc R . .
C121 C 0.2832(4) 0.6528(4) 0.0128(4) 0.0375(13) Uani 1 1 d . . .
H12A H 0.2225 0.6738 0.0335 0.045 Uiso 1 1 calc R . .
H12B H 0.2881 0.6636 -0.0482 0.045 Uiso 1 1 calc R . .
C131 C 0.3454(4) 0.5273(4) -0.0368(4) 0.0419(14) Uani 1 1 d . . .
H13A H 0.3363 0.4728 -0.0266 0.050 Uiso 1 1 calc R . .
H13B H 0.3218 0.5383 -0.0941 0.050 Uiso 1 1 calc R . .
C132 C 0.4474(5) 0.5435(5) -0.0343(5) 0.0556(18) Uani 1 1 d . . .
H13C H 0.4732 0.5283 0.0210 0.067 Uiso 1 1 calc R . .
H13D H 0.4573 0.5984 -0.0406 0.067 Uiso 1 1 calc R . .
C133 C 0.5021(5) 0.5018(5) -0.1050(5) 0.0501(15) Uani 1 1 d . . .
H13E H 0.5710 0.5097 -0.0971 0.060 Uiso 1 1 calc R . .
H13F H 0.4895 0.4471 -0.1006 0.060 Uiso 1 1 calc R . .
C134 C 0.4751(6) 0.5275(5) -0.1870(5) 0.063(2) Uani 1 1 d . . .
H13G H 0.4705 0.5831 -0.1853 0.076 Uiso 1 1 calc R . .
H13H H 0.4109 0.5079 -0.1994 0.076 Uiso 1 1 calc R . .
C135 C 0.5399(4) 0.5061(4) -0.2598(5) 0.0431(15) Uani 1 1 d . . .
C212 C 0.1412(4) 0.7112(3) 0.5232(4) 0.0273(10) Uani 1 1 d . . .
C213 C 0.1067(4) 0.7820(3) 0.5470(4) 0.0376(13) Uani 1 1 d . . .
H213 H 0.1323 0.8078 0.5941 0.045 Uiso 1 1 calc R . .
C214 C 0.0345(5) 0.8132(3) 0.5000(5) 0.0444(15) Uani 1 1 d . . .
H214 H 0.0104 0.8616 0.5139 0.053 Uiso 1 1 calc R . .
C215 C -0.0027(4) 0.7740(4) 0.4329(5) 0.0440(16) Uani 1 1 d . . .
H215 H -0.0521 0.7955 0.4001 0.053 Uiso 1 1 calc R . .
C216 C 0.0320(4) 0.7038(4) 0.4133(4) 0.0335(12) Uani 1 1 d . . .
H216 H 0.0053 0.6769 0.3673 0.040 Uiso 1 1 calc R . .
C211 C 0.2218(3) 0.6717(3) 0.5667(4) 0.0256(10) Uani 1 1 d . . .
H21A H 0.2822 0.6833 0.5377 0.031 Uiso 1 1 calc R . .
H21B H 0.2267 0.6894 0.6256 0.031 Uiso 1 1 calc R . .
C222 C 0.2862(4) 0.4728(3) 0.5274(3) 0.0258(10) Uani 1 1 d . . .
C223 C 0.3398(4) 0.4090(3) 0.5465(4) 0.0333(12) Uani 1 1 d . . .
H223 H 0.3789 0.4083 0.5952 0.040 Uiso 1 1 calc R . .
C224 C 0.3355(5) 0.3473(4) 0.4943(5) 0.0420(14) Uani 1 1 d . . .
H224 H 0.3723 0.3038 0.5059 0.050 Uiso 1 1 calc R . .
C225 C 0.2761(5) 0.3499(3) 0.4239(4) 0.0410(14) Uani 1 1 d . . .
H225 H 0.2725 0.3083 0.3865 0.049 Uiso 1 1 calc R . .
C226 C 0.2232(4) 0.4130(3) 0.4097(4) 0.0307(11) Uani 1 1 d . . .
H226 H 0.1811 0.4139 0.3630 0.037 Uiso 1 1 calc R . .
C221 C 0.2919(3) 0.5444(3) 0.5767(3) 0.0254(10) Uani 1 1 d . . .
H22A H 0.3006 0.5327 0.6371 0.030 Uiso 1 1 calc R . .
H22B H 0.3473 0.5741 0.5577 0.030 Uiso 1 1 calc R . .
C231 C 0.1311(4) 0.5715(3) 0.6309(3) 0.0245(10) Uani 1 1 d . . .
H23A H 0.0754 0.6043 0.6215 0.029 Uiso 1 1 calc R . .
H23B H 0.1575 0.5840 0.6870 0.029 Uiso 1 1 calc R . .
C232 C 0.0982(4) 0.4901(3) 0.6320(3) 0.0273(10) Uani 1 1 d . . .
H23C H 0.1523 0.4569 0.6460 0.033 Uiso 1 1 calc R . .
H23D H 0.0747 0.4759 0.5754 0.033 Uiso 1 1 calc R . .
C233 C 0.0187(4) 0.4792(3) 0.6972(3) 0.0279(10) Uani 1 1 d . . .
H23E H -0.0342 0.5137 0.6835 0.033 Uiso 1 1 calc R . .
H23F H -0.0055 0.4271 0.6931 0.033 Uiso 1 1 calc R . .
C234 C 0.0507(4) 0.4938(3) 0.7867(3) 0.0329(12) Uani 1 1 d . . .
H23G H 0.1075 0.4626 0.7978 0.039 Uiso 1 1 calc R . .
H23H H 0.0704 0.5472 0.7910 0.039 Uiso 1 1 calc R . .
C235 C -0.0210(4) 0.4784(3) 0.8546(3) 0.0269(10) Uani 1 1 d . . .
O42' O 0.2058(8) 0.8707(7) 0.2425(7) 0.125(7) Uani 0.50 1 d PDU B 2
O43' O 0.3545(5) 0.8166(7) 0.2686(8) 0.082(4) Uani 0.50 1 d PDU B 2
O44' O 0.2566(9) 0.8511(6) 0.3813(4) 0.092(4) Uani 0.50 1 d PDU B 2
O41' O 0.2158(8) 0.7482(4) 0.2965(8) 0.050(3) Uani 0.50 1 d PDU B 2
Cl2' Cl 0.2582(4) 0.8216(4) 0.2972(4) 0.0328(15) Uani 0.50 1 d PD B 2
H132 H 0.206(5) 0.6632(16) 0.214(4) 0.049 Uiso 1 1 d D . .
H131 H 0.155(4) 0.602(3) 0.234(3) 0.049 Uiso 1 1 d D . .
H232 H 0.292(5) 0.660(2) 0.357(3) 0.049 Uiso 1 1 d D . .
H231 H 0.322(5) 0.589(3) 0.352(3) 0.049 Uiso 1 1 d D . .

loop_
_atom_site_aniso_label
_atom_site_aniso_U_11
_atom_site_aniso_U_22
_atom_site_aniso_U_33
_atom_site_aniso_U_23
_atom_site_aniso_U_13
_atom_site_aniso_U_12
Cu1 0.0198(3) 0.0366(4) 0.0191(4) -0.0026(3) -0.0022(3) 0.0043(3)
Cu2 0.0188(3) 0.0298(3) 0.0151(3) 0.0027(3) -0.0024(3) -0.0030(3)
Cl1 0.1099(17) 0.0510(9) 0.0467(10) -0.0073(7) 0.0304(11) -0.0070(10)
Cl2 0.029(2) 0.0275(19) 0.053(3) 0.0139(19) -0.017(2) -0.0119(14)
O11 0.0304(19) 0.045(2) 0.0192(18) 0.0041(15) 0.0061(15) 0.0087(16)
O12 0.041(2) 0.082(3) 0.038(3) 0.021(2) 0.0064(19) 0.022(2)
O13 0.0218(16) 0.0293(17) 0.0247(19) -0.0001(14) 0.0065(14) -0.0001(13)
O21 0.0186(16) 0.0457(19) 0.0158(17) -0.0028(14) 0.0030(13) -0.0045(14)
O22 0.0265(17) 0.055(2) 0.0171(19) -0.0017(15) -0.0016(14) -0.0085(16)
O23 0.0205(16) 0.0301(16) 0.0233(17) 0.0015(14) 0.0031(15) -0.0036(13)
O31 0.174(7) 0.104(5) 0.109(6) -0.014(5) -0.022(5) -0.046(5)
O32 0.121(5) 0.103(5) 0.089(5) 0.001(4) 0.048(4) 0.021(4)
O33 0.128(6) 0.127(6) 0.178(7) -0.007(6) 0.074(6) 0.022(5)
O34 0.176(7) 0.161(7) 0.134(7) 0.018(6) -0.056(6) -0.022(6)
O41 0.074(7) 0.076(7) 0.071(8) 0.029(5) 0.035(6) 0.012(5)
O42 0.106(7) 0.059(5) 0.099(8) -0.004(5) 0.014(6) 0.040(5)
O43 0.120(9) 0.142(9) 0.099(8) 0.018(7) 0.012(7) 0.034(7)
O44 0.120(9) 0.135(10) 0.136(10) -0.016(7) -0.038(7) -0.007(7)
O92 0.221(10) 0.221(10) 0.196(9) -0.002(8) 0.010(7) 0.008(7)
O91 0.071(4) 0.062(3) 0.072(4) -0.002(3) 0.028(3) 0.006(3)
N11 0.027(2) 0.039(2) 0.019(2) -0.0027(18) -0.0027(17) 0.0082(16)
N12 0.0164(18) 0.046(2) 0.025(2) -0.0057(18) 0.0010(16) 0.0000(16)
N13 0.017(2) 0.053(3) 0.018(2) 0.0016(18) -0.0012(16) 0.0017(18)
N21 0.0206(19) 0.0331(19) 0.027(2) 0.0075(18) -0.0002(17) 0.0014(15)
N22 0.0252(19) 0.031(2) 0.022(2) 0.0039(17) 0.0023(16) -0.0012(16)
N23 0.0192(18) 0.032(2) 0.0164(19) 0.0001(15) 0.0007(16) -0.0010(16)
C112 0.028(2) 0.040(3) 0.024(3) -0.009(2) 0.003(2) 0.009(2)
C113 0.027(3) 0.037(3) 0.038(3) -0.006(2) -0.001(2) 0.001(2)
C114 0.039(3) 0.038(3) 0.050(4) -0.009(3) 0.004(3) 0.006(2)
C115 0.052(3) 0.034(3) 0.033(3) -0.002(2) 0.009(3) 0.010(3)
C116 0.034(3) 0.040(3) 0.024(3) -0.002(2) 0.003(2) 0.008(2)
C111 0.021(2) 0.040(3) 0.029(3) -0.007(2) -0.009(2) -0.001(2)
C122 0.021(2) 0.052(3) 0.027(3) 0.000(2) 0.003(2) 0.001(2)
C123 0.027(3) 0.045(3) 0.043(3) 0.002(3) 0.006(2) -0.006(2)
C124 0.036(3) 0.040(3) 0.065(5) -0.018(3) 0.017(3) -0.009(2)
C125 0.027(3) 0.053(3) 0.047(4) -0.012(3) -0.001(3) -0.001(2)
C126 0.024(3) 0.053(3) 0.036(3) -0.015(3) 0.003(2) -0.001(2)
C121 0.025(3) 0.055(3) 0.032(3) 0.013(3) -0.006(2) -0.013(2)
C131 0.036(3) 0.059(4) 0.031(3) 0.003(3) 0.001(2) 0.001(3)
C132 0.047(4) 0.062(4) 0.058(5) 0.000(3) 0.006(3) 0.002(3)
C133 0.042(3) 0.060(4) 0.048(4) -0.005(3) 0.000(3) 0.014(3)
C134 0.071(5) 0.061(4) 0.057(5) 0.013(4) 0.040(4) 0.026(4)
C135 0.036(3) 0.046(3) 0.047(4) -0.001(3) 0.015(3) 0.009(3)
C212 0.023(2) 0.032(2) 0.026(3) 0.005(2) 0.005(2) -0.0028(19)
C213 0.032(3) 0.031(3) 0.050(4) 0.000(2) 0.001(3) -0.002(2)
C214 0.037(3) 0.029(3) 0.067(5) 0.008(3) 0.001(3) 0.007(2)
C215 0.031(3) 0.044(3) 0.057(4) 0.019(3) 0.001(3) 0.010(2)
C216 0.018(2) 0.049(3) 0.033(3) 0.012(2) -0.001(2) 0.001(2)
C211 0.022(2) 0.030(2) 0.025(3) -0.0019(19) -0.0002(19) -0.0014(18)
C222 0.024(2) 0.028(2) 0.025(2) 0.0039(19) -0.002(2) -0.0017(19)
C223 0.033(3) 0.032(3) 0.035(3) 0.001(2) -0.010(2) 0.005(2)
C224 0.052(4) 0.035(3) 0.039(3) 0.002(2) -0.004(3) 0.013(3)
C225 0.057(4) 0.030(2) 0.036(3) -0.005(2) 0.002(3) 0.003(3)
C226 0.033(3) 0.032(2) 0.028(3) -0.004(2) 0.003(2) -0.004(2)
C221 0.021(2) 0.034(2) 0.021(2) 0.0034(19) -0.0062(19) 0.0007(19)
C231 0.025(2) 0.030(2) 0.018(2) 0.0012(17) 0.005(2) -0.0045(17)
C232 0.030(2) 0.031(2) 0.020(2) 0.0013(18) 0.004(2) -0.0034(19)
C233 0.027(2) 0.036(3) 0.021(3) 0.000(2) 0.005(2) -0.0056(19)
C234 0.023(2) 0.056(3) 0.020(3) -0.001(2) 0.003(2) -0.009(2)
C235 0.021(2) 0.040(3) 0.020(2) 0.001(2) 0.0014(19) -0.002(2)
O42' 0.136(9) 0.114(9) 0.127(9) 0.028(7) -0.009(7) 0.012(7)
O43' 0.058(5) 0.097(7) 0.093(7) -0.003(6) 0.020(5) -0.017(5)
O44' 0.106(7) 0.090(7) 0.081(7) -0.017(6) -0.009(6) -0.014(6)
O41' 0.072(6) 0.039(5) 0.039(5) 0.007(4) 0.006(5) -0.012(4)
Cl2' 0.030(3) 0.0300(19) 0.038(2) -0.0020(14) -0.007(2) -0.0061(16)

loop_
_atom_type_symbol
_atom_type_description
_atom_type_scat_dispersion_real
_atom_type_scat_dispersion_imag
_atom_type_scat_source
C C 0.0181 0.0091 'International Tables Vol C Tables 4.2.6.8 and 6.1.1.4'
H H 0.0000 0.0000 'International Tables Vol C Tables 4.2.6.8 and 6.1.1.4'
N N 0.0311 0.0180 'International Tables Vol C Tables 4.2.6.8 and 6.1.1.4'
O O 0.0492 0.0322 'International Tables Vol C Tables 4.2.6.8 and 6.1.1.4'
Cl Cl 0.3639 0.7018 'International Tables Vol C Tables 4.2.6.8 and 6.1.1.4'
Cu Cu -1.9646 0.5888 'International Tables Vol C Tables 4.2.6.8 and 6.1.1.4'

loop_
_geom_angle_atom_site_label_1
_geom_angle_atom_site_label_2
_geom_angle_atom_site_label_3
_geom_angle
_geom_angle_site_symmetry_1
_geom_angle_site_symmetry_3
O11 Cu1 N11 97.92(17) 2_665 .
O11 Cu1 N12 95.24(18) 2_665 .
N11 Cu1 N12 166.81(19) . .
O11 Cu1 N13 171.65(17) 2_665 .
N11 Cu1 N13 82.85(19) . .
N12 Cu1 N13 84.00(19) . .
O11 Cu1 O13 96.33(15) 2_665 .
N11 Cu1 O13 88.90(15) . .
N12 Cu1 O13 90.55(15) . .
N13 Cu1 O13 92.00(16) . .
N22 Cu2 O21 98.40(17) . 2_564
N22 Cu2 N21 165.86(19) . .
O21 Cu2 N21 95.74(17) 2_564 .
N22 Cu2 N23 83.14(17) . .
O21 Cu2 N23 173.94(15) 2_564 .
N21 Cu2 N23 82.80(18) . .
N22 Cu2 O23 87.72(15) . .
O21 Cu2 O23 93.58(13) 2_564 .
N21 Cu2 O23 91.40(15) . .
N23 Cu2 O23 92.33(14) . .
O34 Cl1 O32 124.6(8) . .
O34 Cl1 O33 104.8(9) . .
O32 Cl1 O33 109.4(6) . .
O34 Cl1 O31 105.3(7) . .
O32 Cl1 O31 104.7(6) . .
O33 Cl1 O31 106.9(7) . .
O42 Cl2 O44 109.51(15) . .
O42 Cl2 O43 109.53(15) . .
O44 Cl2 O43 109.50(15) . .
O42 Cl2 O41 109.44(15) . .
O44 Cl2 O41 109.43(15) . .
O43 Cl2 O41 109.43(15) . .
C135 O11 Cu1 106.1(4) . 2_664
Cu1 O13 H132 113(5) . .
Cu1 O13 H131 126(5) . .
H132 O13 H131 105(2) . .
C235 O21 Cu2 101.5(3) . 2_565
Cu2 O23 H232 113(5) . .
Cu2 O23 H231 106(5) . .
H232 O23 H231 104(2) . .
C112 N11 C116 118.8(5) . .
C112 N11 Cu1 113.6(4) . .
C116 N11 Cu1 127.6(4) . .
C126 N12 C122 119.5(5) . .
C126 N12 Cu1 127.4(4) . .
C122 N12 Cu1 113.0(4) . .
C121 N13 C111 113.2(4) . .
C121 N13 C131 114.3(5) . .
C111 N13 C131 105.1(4) . .
C121 N13 Cu1 106.0(3) . .
C111 N13 Cu1 105.4(3) . .
C131 N13 Cu1 112.8(3) . .
C212 N21 C216 118.7(5) . .
C212 N21 Cu2 113.0(3) . .
C216 N21 Cu2 128.2(4) . .
C222 N22 C226 119.8(5) . .
C222 N22 Cu2 113.7(3) . .
C226 N22 Cu2 126.4(4) . .
C221 N23 C211 112.9(4) . .
C221 N23 C231 112.2(4) . .
C211 N23 C231 107.9(4) . .
C221 N23 Cu2 106.6(3) . .
C211 N23 Cu2 103.2(3) . .
C231 N23 Cu2 113.7(3) . .
N11 C112 C113 121.0(6) . .
N11 C112 C111 114.5(5) . .
C113 C112 C111 124.5(5) . .
C112 C113 C114 120.2(6) . .
C112 C113 H113 119.9 . .
C114 C113 H113 119.9 . .
C115 C114 C113 117.7(6) . .
C115 C114 H114 121.1 . .
C113 C114 H114 121.1 . .
C116 C115 C114 120.0(6) . .
C116 C115 H115 120.0 . .
C114 C115 H115 120.0 . .
C115 C116 N11 122.2(5) . .
C115 C116 H116 118.9 . .
N11 C116 H116 118.9 . .
N13 C111 C112 108.6(4) . .
N13 C111 H11A 110.0 . .
C112 C111 H11A 110.0 . .
N13 C111 H11B 110.0 . .
C112 C111 H11B 110.0 . .
H11A C111 H11B 108.4 . .
C123 C122 N12 121.4(5) . .
C123 C122 C121 124.1(6) . .
N12 C122 C121 114.5(5) . .
C122 C123 C124 119.2(6) . .
C122 C123 H123 120.4 . .
C124 C123 H123 120.4 . .
C125 C124 C123 119.1(6) . .
C125 C124 H124 120.5 . .
C123 C124 H124 120.5 . .
C126 C125 C124 119.7(6) . .
C126 C125 H125 120.1 . .
C124 C125 H125 120.1 . .
N12 C126 C125 121.1(6) . .
N12 C126 H126 119.5 . .
C125 C126 H126 119.5 . .
N13 C121 C122 110.4(5) . .
N13 C121 H12A 109.6 . .
C122 C121 H12A 109.6 . .
N13 C121 H12B 109.6 . .
C122 C121 H12B 109.6 . .
H12A C121 H12B 108.1 . .
C132 C131 N13 115.6(6) . .
C132 C131 H13A 108.4 . .
N13 C131 H13A 108.4 . .
C132 C131 H13B 108.4 . .
N13 C131 H13B 108.4 . .
H13A C131 H13B 107.4 . .
C131 C132 C133 112.0(7) . .
C131 C132 H13C 109.2 . .
C133 C132 H13C 109.2 . .
C131 C132 H13D 109.2 . .
C133 C132 H13D 109.2 . .
H13C C132 H13D 107.9 . .
C134 C133 C132 111.9(6) . .
C134 C133 H13E 109.2 . .
C132 C133 H13E 109.2 . .
C134 C133 H13F 109.2 . .
C132 C133 H13F 109.2 . .
H13E C133 H13F 107.9 . .
C133 C134 C135 116.9(6) . .
C133 C134 H13G 108.1 . .
C135 C134 H13G 108.1 . .
C133 C134 H13H 108.1 . .
C135 C134 H13H 108.1 . .
H13G C134 H13H 107.3 . .
O12 C135 O11 122.3(5) . .
O12 C135 C134 118.9(6) . .
O11 C135 C134 118.8(6) . .
N21 C212 C213 122.0(5) . .
N21 C212 C211 114.1(4) . .
C213 C212 C211 123.9(5) . .
C214 C213 C212 118.2(6) . .
C214 C213 H213 120.9 . .
C212 C213 H213 120.9 . .
C215 C214 C213 119.8(6) . .
C215 C214 H214 120.1 . .
C213 C214 H214 120.1 . .
C216 C215 C214 119.9(5) . .
C216 C215 H215 120.0 . .
C214 C215 H215 120.0 . .
N21 C216 C215 121.4(6) . .
N21 C216 H216 119.3 . .
C215 C216 H216 119.3 . .
N23 C211 C212 109.2(4) . .
N23 C211 H21A 109.8 . .
C212 C211 H21A 109.8 . .
N23 C211 H21B 109.8 . .
C212 C211 H21B 109.8 . .
H21A C211 H21B 108.3 . .
N22 C222 C223 120.8(5) . .
N22 C222 C221 116.0(4) . .
C223 C222 C221 123.1(5) . .
C224 C223 C222 119.4(5) . .
C224 C223 H223 120.3 . .
C222 C223 H223 120.3 . .
C223 C224 C225 118.8(5) . .
C223 C224 H224 120.6 . .
C225 C224 H224 120.6 . .
C226 C225 C224 119.2(5) . .
C226 C225 H225 120.4 . .
C224 C225 H225 120.4 . .
N22 C226 C225 121.9(5) . .
N22 C226 H226 119.0 . .
C225 C226 H226 119.0 . .
N23 C221 C222 110.2(4) . .
N23 C221 H22A 109.6 . .
C222 C221 H22A 109.6 . .
N23 C221 H22B 109.6 . .
C222 C221 H22B 109.6 . .
H22A C221 H22B 108.1 . .
N23 C231 C232 114.5(4) . .
N23 C231 H23A 108.6 . .
C232 C231 H23A 108.6 . .
N23 C231 H23B 108.6 . .
C232 C231 H23B 108.6 . .
H23A C231 H23B 107.6 . .
C231 C232 C233 110.4(4) . .
C231 C232 H23C 109.6 . .
C233 C232 H23C 109.6 . .
C231 C232 H23D 109.6 . .
C233 C232 H23D 109.6 . .
H23C C232 H23D 108.1 . .
C234 C233 C232 113.2(4) . .
C234 C233 H23E 108.9 . .
C232 C233 H23E 108.9 . .
C234 C233 H23F 108.9 . .
C232 C233 H23F 108.9 . .
H23E C233 H23F 107.8 . .
C235 C234 C233 116.2(4) . .
C235 C234 H23G 108.2 . .
C233 C234 H23G 108.2 . .
C235 C234 H23H 108.2 . .
C233 C234 H23H 108.2 . .
H23G C234 H23H 107.4 . .
O22 C235 O21 120.8(5) . .
O22 C235 C234 120.5(5) . .
O21 C235 C234 118.7(4) . .
O42' Cl2' O44' 109.52(15) . .
O42' Cl2' O43' 109.46(15) . .
O44' Cl2' O43' 109.43(15) . .
O42' Cl2' O41' 109.50(15) . .
O44' Cl2' O41' 109.43(15) . .
O43' Cl2' O41' 109.50(15) . .

loop_
_geom_bond_atom_site_label_1
_geom_bond_atom_site_label_2
_geom_bond_distance
_geom_bond_site_symmetry_2
Cu1 O11 1.956(4) 2_665
Cu1 N11 1.986(5) .
Cu1 N12 1.987(5) .
Cu1 N13 2.013(4) .
Cu1 O13 2.338(3) .
Cu2 N22 1.981(4) .
Cu2 O21 1.983(4) 2_564
Cu2 N21 1.991(4) .
Cu2 N23 2.038(4) .
Cu2 O23 2.391(3) .
Cl1 O34 1.352(12) .
Cl1 O32 1.356(8) .
Cl1 O33 1.395(10) .
Cl1 O31 1.465(9) .
Cl2 O42 1.4352(10) .
Cl2 O44 1.4353(10) .
Cl2 O43 1.4354(10) .
Cl2 O41 1.4357(10) .
O11 C135 1.314(7) .
O11 Cu1 1.956(4) 2_664
O12 C135 1.225(8) .
O13 H132 0.8400(11) .
O13 H131 0.8400(11) .
O21 C235 1.293(6) .
O21 Cu2 1.983(4) 2_565
O22 C235 1.231(6) .
O23 H232 0.8400(11) .
O23 H231 0.8400(11) .
N11 C112 1.347(7) .
N11 C116 1.366(7) .
N12 C126 1.349(7) .
N12 C122 1.356(7) .
N13 C121 1.470(8) .
N13 C111 1.493(7) .
N13 C131 1.534(8) .
N21 C212 1.353(7) .
N21 C216 1.359(7) .
N22 C222 1.343(7) .
N22 C226 1.346(7) .
N23 C221 1.477(6) .
N23 C211 1.490(6) .
N23 C231 1.502(6) .
C112 C113 1.382(8) .
C112 C111 1.508(8) .
C113 C114 1.398(9) .
C113 H113 0.9500 .
C114 C115 1.386(10) .
C114 H114 0.9500 .
C115 C116 1.359(9) .
C115 H115 0.9500 .
C116 H116 0.9500 .
C111 H11A 0.9900 .
C111 H11B 0.9900 .
C122 C123 1.351(9) .
C122 C121 1.516(8) .
C123 C124 1.397(9) .
C123 H123 0.9500 .
C124 C125 1.369(11) .
C124 H124 0.9500 .
C125 C126 1.364(9) .
C125 H125 0.9500 .
C126 H126 0.9500 .
C121 H12A 0.9900 .
C121 H12B 0.9900 .
C131 C132 1.467(10) .
C131 H13A 0.9900 .
C131 H13B 0.9900 .
C132 C133 1.551(11) .
C132 H13C 0.9900 .
C132 H13D 0.9900 .
C133 C134 1.433(11) .
C133 H13E 0.9900 .
C133 H13F 0.9900 .
C134 C135 1.521(9) .
C134 H13G 0.9900 .
C134 H13H 0.9900 .
C212 C213 1.402(8) .
C212 C211 1.504(7) .
C213 C214 1.379(9) .
C213 H213 0.9500 .
C214 C215 1.377(10) .
C214 H214 0.9500 .
C215 C216 1.376(9) .
C215 H215 0.9500 .
C216 H216 0.9500 .
C211 H21A 0.9900 .
C211 H21B 0.9900 .
C222 C223 1.396(7) .
C222 C221 1.498(7) .
C223 C224 1.377(9) .
C223 H223 0.9500 .
C224 C225 1.399(9) .
C224 H224 0.9500 .
C225 C226 1.364(8) .
C225 H225 0.9500 .
C226 H226 0.9500 .
C221 H22A 0.9900 .
C221 H22B 0.9900 .
C231 C232 1.520(6) .
C231 H23A 0.9900 .
C231 H23B 0.9900 .
C232 C233 1.538(7) .
C232 H23C 0.9900 .
C232 H23D 0.9900 .
C233 C234 1.515(7) .
C233 H23E 0.9900 .
C233 H23F 0.9900 .
C234 C235 1.505(7) .
C234 H23G 0.9900 .
C234 H23H 0.9900 .
O42' Cl2' 1.4354(10) .
O43' Cl2' 1.4355(10) .
O44' Cl2' 1.4353(10) .
O41' Cl2' 1.4357(10) .

loop_
_geom_torsion_atom_site_label_1
_geom_torsion_atom_site_label_2
_geom_torsion_atom_site_label_3
_geom_torsion_atom_site_label_4
_geom_torsion
_geom_torsion_site_symmetry_1
O11 Cu1 N11 C112 172.9(3) 2_665
N12 Cu1 N11 C112 -11.0(9) .
N13 Cu1 N11 C112 -15.4(3) .
O13 Cu1 N11 C112 76.7(3) .
O11 Cu1 N11 C116 -7.0(4) 2_665
N12 Cu1 N11 C116 169.1(7) .
N13 Cu1 N11 C116 164.6(4) .
O13 Cu1 N11 C116 -103.2(4) .
O11 Cu1 N12 C126 7.8(5) 2_665
N11 Cu1 N12 C126 -168.3(7) .
N13 Cu1 N12 C126 -163.9(5) .
O13 Cu1 N12 C126 104.2(4) .
O11 Cu1 N12 C122 -175.3(4) 2_665
N11 Cu1 N12 C122 8.6(10) .
N13 Cu1 N12 C122 13.1(4) .
O13 Cu1 N12 C122 -78.9(4) .
O11 Cu1 N13 C121 -112.9(13) 2_665
N11 Cu1 N13 C121 151.3(4) .
N12 Cu1 N13 C121 -27.7(3) .
O13 Cu1 N13 C121 62.6(3) .
O11 Cu1 N13 C111 126.9(12) 2_665
N11 Cu1 N13 C111 31.0(3) .
N12 Cu1 N13 C111 -147.9(4) .
O13 Cu1 N13 C111 -57.6(3) .
O11 Cu1 N13 C131 12.8(15) 2_665
N11 Cu1 N13 C131 -83.0(4) .
N12 Cu1 N13 C131 98.0(4) .
O13 Cu1 N13 C131 -171.7(4) .
N22 Cu2 N21 C212 11.1(9) .
O21 Cu2 N21 C212 -168.9(3) 2_564
N23 Cu2 N21 C212 17.1(3) .
O23 Cu2 N21 C212 -75.1(3) .
N22 Cu2 N21 C216 -165.6(6) .
O21 Cu2 N21 C216 14.5(5) 2_564
N23 Cu2 N21 C216 -159.6(5) .
O23 Cu2 N21 C216 108.2(4) .
O21 Cu2 N22 C222 172.5(3) 2_564
N21 Cu2 N22 C222 -7.5(9) .
N23 Cu2 N22 C222 -13.4(3) .
O23 Cu2 N22 C222 79.2(4) .
O21 Cu2 N22 C226 -7.5(5) 2_564
N21 Cu2 N22 C226 172.6(6) .
N23 Cu2 N22 C226 166.6(5) .
O23 Cu2 N22 C226 -100.8(4) .
N22 Cu2 N23 C221 26.1(3) .
O21 Cu2 N23 C221 131.2(15) 2_564
N21 Cu2 N23 C221 -152.4(3) .
O23 Cu2 N23 C221 -61.3(3) .
N22 Cu2 N23 C211 145.3(3) .
O21 Cu2 N23 C211 -109.6(16) 2_564
N21 Cu2 N23 C211 -33.2(3) .
O23 Cu2 N23 C211 57.9(3) .
N22 Cu2 N23 C231 -98.1(3) .
O21 Cu2 N23 C231 7.0(18) 2_564
N21 Cu2 N23 C231 83.3(3) .
O23 Cu2 N23 C231 174.5(3) .
C116 N11 C112 C113 -2.9(7) .
Cu1 N11 C112 C113 177.2(4) .
C116 N11 C112 C111 174.9(5) .
Cu1 N11 C112 C111 -5.0(5) .
N11 C112 C113 C114 3.2(8) .
C111 C112 C113 C114 -174.4(5) .
C112 C113 C114 C115 -1.6(9) .
C113 C114 C115 C116 -0.2(9) .
C114 C115 C116 N11 0.5(9) .
C112 N11 C116 C115 1.1(8) .
Cu1 N11 C116 C115 -179.0(4) .
C121 N13 C111 C112 -156.2(5) .
C131 N13 C111 C112 78.5(5) .
Cu1 N13 C111 C112 -40.8(5) .
N11 C112 C111 N13 31.3(6) .
C113 C112 C111 N13 -151.0(5) .
C126 N12 C122 C123 1.2(8) .
Cu1 N12 C122 C123 -176.0(5) .
C126 N12 C122 C121 -177.5(5) .
Cu1 N12 C122 C121 5.3(6) .
N12 C122 C123 C124 -2.0(9) .
C121 C122 C123 C124 176.6(6) .
C122 C123 C124 C125 1.2(9) .
C123 C124 C125 C126 0.4(9) .
C122 N12 C126 C125 0.4(8) .
Cu1 N12 C126 C125 177.2(4) .
C124 C125 C126 N12 -1.2(9) .
C111 N13 C121 C122 152.0(5) .
C131 N13 C121 C122 -87.8(6) .
Cu1 N13 C121 C122 37.0(5) .
C123 C122 C121 N13 152.2(6) .
N12 C122 C121 N13 -29.1(7) .
C121 N13 C131 C132 64.4(7) .
C111 N13 C131 C132 -171.0(6) .
Cu1 N13 C131 C132 -56.7(7) .
N13 C131 C132 C133 -175.4(6) .
C131 C132 C133 C134 65.2(9) .
C132 C133 C134 C135 165.0(7) .
Cu1 O11 C135 O12 -3.3(8) 2_664
Cu1 O11 C135 C134 175.9(6) 2_664
C133 C134 C135 O12 -180.0(8) .
C133 C134 C135 O11 0.8(11) .
C216 N21 C212 C213 1.9(8) .
Cu2 N21 C212 C213 -175.1(4) .
C216 N21 C212 C211 -178.3(4) .
Cu2 N21 C212 C211 4.7(5) .
N21 C212 C213 C214 -2.4(9) .
C211 C212 C213 C214 177.8(5) .
C212 C213 C214 C215 1.2(9) .
C213 C214 C215 C216 0.4(10) .
C212 N21 C216 C215 -0.2(8) .
Cu2 N21 C216 C215 176.3(4) .
C214 C215 C216 N21 -0.9(9) .
C221 N23 C211 C212 158.6(4) .
C231 N23 C211 C212 -76.8(5) .
Cu2 N23 C211 C212 43.9(4) .
N21 C212 C211 N23 -33.8(6) .
C213 C212 C211 N23 145.9(5) .
C226 N22 C222 C223 -0.2(8) .
Cu2 N22 C222 C223 179.8(4) .
C226 N22 C222 C221 176.8(5) .
Cu2 N22 C222 C221 -3.2(6) .
N22 C222 C223 C224 1.6(9) .
C221 C222 C223 C224 -175.2(6) .
C222 C223 C224 C225 -1.0(10) .
C223 C224 C225 C226 -0.9(10) .
C222 N22 C226 C225 -1.8(8) .
Cu2 N22 C226 C225 178.2(4) .
C224 C225 C226 N22 2.3(9) .
C211 N23 C221 C222 -146.5(4) .
C231 N23 C221 C222 91.3(5) .
Cu2 N23 C221 C222 -33.8(5) .
N22 C222 C221 N23 25.7(6) .
C223 C222 C221 N23 -157.4(5) .
C221 N23 C231 C232 -60.6(5) .
C211 N23 C231 C232 174.4(4) .
Cu2 N23 C231 C232 60.5(5) .
N23 C231 C232 C233 -176.2(4) .
C231 C232 C233 C234 -63.7(6) .
C232 C233 C234 C235 -175.3(5) .
Cu2 O21 C235 O22 -5.8(6) 2_565
Cu2 O21 C235 C234 173.0(4) 2_565
C233 C234 C235 O22 -177.9(5) .
C233 C234 C235 O21 3.3(8) .
